data_1503107
loop_
_publ_author_name
'Colquhoun, Howard M.'
'Zhu, Zhixue'
'Cardin, Christine J.'
'White, Andrew J. P.'
'Drew, Michael G. B.'
'Gan, Yu'

_publ_section_title
;
 Bis(hydroxy-isoindolinone)s: synthesis, stereochemistry, polymer
 chemistry, and supramolecular assembly.
;
_journal_issue 17
_journal_name_full 'Organic letters'
_journal_page_first 3756
_journal_page_last 3759
_journal_paper_doi 10.1021/ol101338m
_journal_volume 12
_journal_year 2010
_chemical_formula_moiety 'C56 H34 F2 N2 O4, H2 O'
_chemical_formula_sum 'C56 H36 F2 N2 O5'
_chemical_formula_weight 854.87
_chemical_name_systematic
; 
 ? 
;
_space_group_IT_number 36
_symmetry_cell_setting orthorhombic
_symmetry_space_group_name_Hall 'C 2c -2'
_symmetry_space_group_name_H-M 'C m c 21'
_atom_sites_solution_hydrogens geom
_atom_sites_solution_primary direct
_atom_sites_solution_secondary difmap
_audit_creation_method SHELXL-97
_cell_angle_alpha 90.00
_cell_angle_beta 90.00
_cell_angle_gamma 90.00
_cell_formula_units_Z 4
_cell_length_a 37.353(6)
_cell_length_b 15.704(2)
_cell_length_c 7.5165(11)
_cell_measurement_temperature 173(2)
_cell_measurement_theta_max 71.0219
_cell_measurement_theta_min 2.8115
_cell_volume 4409.1(11)
_computing_cell_refinement 'CrysAlis RED, Oxford Diffraction Ltd'
_computing_data_collection 'CrysAlis CCD, Oxford Diffraction Ltd'
_computing_data_reduction 'CrysAlis RED, Oxford Diffraction Ltd'
_computing_molecular_graphics 'Bruker SHELXTL'
_computing_publication_material 'Bruker SHELXTL'
_computing_structure_refinement 'SHELXL-97 (Sheldrick, 1997)'
_computing_structure_solution 'SHELXS-97 (Sheldrick, 1990)'
_diffrn_ambient_temperature 173(2)
_diffrn_detector_area_resol_mean 8.2556
_diffrn_measured_fraction_theta_full 0.984
_diffrn_measured_fraction_theta_max 0.982
_diffrn_measurement_device_type 'OD Xcalibur PX Ultra'
_diffrn_measurement_method \w
_diffrn_radiation_monochromator graphite
_diffrn_radiation_source 'Enhance Ultra (Cu) X-ray Source'
_diffrn_radiation_type CuK\a
_diffrn_radiation_wavelength 1.54248
_diffrn_reflns_av_R_equivalents 0.0767
_diffrn_reflns_av_sigmaI/netI 0.0549
_diffrn_reflns_limit_h_max 44
_diffrn_reflns_limit_h_min -44
_diffrn_reflns_limit_k_max 19
_diffrn_reflns_limit_k_min -18
_diffrn_reflns_limit_l_max 8
_diffrn_reflns_limit_l_min -9
_diffrn_reflns_number 21242
_diffrn_reflns_theta_full 71.00
_diffrn_reflns_theta_max 71.19
_diffrn_reflns_theta_min 6.12
_exptl_absorpt_coefficient_mu 0.719
_exptl_absorpt_correction_T_max 0.96793
_exptl_absorpt_correction_T_min 0.87696
_exptl_absorpt_correction_type analytical
_exptl_absorpt_process_details
; 
CrysAlis RED, Oxford Diffraction Ltd., 
Version 1.171.27p5 beta (release 01-04-2005 CrysAlis171 .NET) 
(compiled Apr  1 2005,17:53:34) 
Analytical numeric absorption correction using a multifaceted crystal 
model based on expressions derived by R.C. Clark & J.S. Reid. 
;
_exptl_crystal_colour Colourless
_exptl_crystal_density_diffrn 1.288
_exptl_crystal_density_method 'not measured'
_exptl_crystal_description needles
_exptl_crystal_F_000 1776
_exptl_crystal_size_max 0.25
_exptl_crystal_size_mid 0.06
_exptl_crystal_size_min 0.05
_refine_diff_density_max 0.291
_refine_diff_density_min -0.168
_refine_diff_density_rms 0.045
_refine_ls_abs_structure_details 'Flack H D (1983), Acta Cryst. A39, 876-881, 1442 Friedel pairs'
_refine_ls_abs_structure_Flack 0.2(5)
_refine_ls_extinction_method none
_refine_ls_goodness_of_fit_ref 1.040
_refine_ls_hydrogen_treatment constr
_refine_ls_matrix_type full
_refine_ls_number_parameters 305
_refine_ls_number_reflns 3751
_refine_ls_number_restraints 3
_refine_ls_restrained_S_all 1.040
_refine_ls_R_factor_all 0.1199
_refine_ls_R_factor_gt 0.0716
_refine_ls_shift/su_max 0.002
_refine_ls_shift/su_mean 0.000
_refine_ls_structure_factor_coef Fsqd
_refine_ls_weighting_details 'calc w=1/[\s^2^(Fo^2^)+(0.0973P)^2^+0.0000P] where P=(Fo^2^+2Fc^2^)/3'
_refine_ls_weighting_scheme calc
_refine_ls_wR_factor_gt 0.1670
_refine_ls_wR_factor_ref 0.1948
_reflns_number_gt 2260
_reflns_number_total 3751
_reflns_threshold_expression >2sigma(I)
_cod_data_source_file ol101338m_si_001.cif
_cod_data_source_block 12
_cod_depositor_comments
;
The following automatic conversions were performed:

'_symmetry_cell_setting' value 'Orthorhombic' changed to
'orthorhombic' according to
/home/saulius/struct/CIF-dictionaries/cif_core.dic dictionary named
'cif_core.dic' version 2.4.2 from 2011-04-26.

Automatic conversion script
Id: cif_fix_values 1715 2011-07-08 13:25:40Z adriana 
;
_cod_original_sg_symbol_H-M Cmc2(1)
_cod_database_code 1503107

loop_
_symmetry_equiv_pos_as_xyz
'x, y, z'
'-x, -y, z+1/2'
'x, -y, z+1/2'
'-x, y, z'
'x+1/2, y+1/2, z'
'-x+1/2, -y+1/2, z+1/2'
'x+1/2, -y+1/2, z+1/2'
'-x+1/2, y+1/2, z'

loop_
_atom_site_label
_atom_site_type_symbol
_atom_site_fract_x
_atom_site_fract_y
_atom_site_fract_z
_atom_site_U_iso_or_equiv
_atom_site_adp_type
_atom_site_occupancy
_atom_site_symmetry_multiplicity
_atom_site_calc_flag
_atom_site_refinement_flags
_atom_site_disorder_assembly
_atom_site_disorder_group
N1 N 0.59017(10) 0.5921(3) 0.3190(6) 0.0700(11) Uani 1 1 d . . .
C2 C 0.56892(12) 0.5242(3) 0.3572(6) 0.0626(12) Uani 1 1 d . . .
O2 O 0.57986(8) 0.4528(2) 0.3992(5) 0.0697(9) Uani 1 1 d . . .
C3 C 0.53133(12) 0.5532(3) 0.3400(6) 0.0586(11) Uani 1 1 d . . .
C4 C 0.53113(14) 0.6364(3) 0.2810(7) 0.0708(13) Uani 1 1 d . . .
C5 C 0.56940(16) 0.6695(4) 0.2642(8) 0.0836(16) Uani 1 1 d . . .
C6 C 0.62898(14) 0.5820(4) 0.2896(7) 0.0811(15) Uani 1 1 d . . .
H6A H 0.6358 0.6167 0.1850 0.097 Uiso 1 1 calc R . .
H6B H 0.6337 0.5217 0.2595 0.097 Uiso 1 1 calc R . .
C7 C 0.65295(15) 0.6068(3) 0.4437(6) 0.0750(15) Uani 1 1 d . . .
C8 C 0.69042(15) 0.6019(3) 0.4206(6) 0.0739(14) Uani 1 1 d . . .
C9 C 0.70716(16) 0.5717(4) 0.2588(7) 0.0844(16) Uani 1 1 d . . .
H9A H 0.6925 0.5534 0.1629 0.101 Uiso 1 1 calc R . .
C10 C 0.74236(16) 0.5687(4) 0.2411(8) 0.0909(17) Uani 1 1 d . . .
H10A H 0.7522 0.5503 0.1310 0.109 Uiso 1 1 calc R . .
C11 C 0.76614(15) 0.5921(4) 0.3808(8) 0.0849(16) Uani 1 1 d . . .
C12 C 0.80344(17) 0.5878(4) 0.3646(10) 0.1013(19) Uani 1 1 d . . .
H12A H 0.8140 0.5682 0.2571 0.122 Uiso 1 1 calc R . .
C13 C 0.82534(18) 0.6127(4) 0.5085(11) 0.108(2) Uani 1 1 d . . .
H13A H 0.8506 0.6089 0.4978 0.130 Uiso 1 1 calc R . .
C14 C 0.81076(18) 0.6418(4) 0.6613(10) 0.103(2) Uani 1 1 d . . .
H14A H 0.8262 0.6588 0.7554 0.123 Uiso 1 1 calc R . .
C15 C 0.77426(17) 0.6478(4) 0.6854(8) 0.0883(17) Uani 1 1 d . . .
C16 C 0.75818(17) 0.6785(4) 0.8431(8) 0.0938(18) Uani 1 1 d . . .
H16A H 0.7731 0.6963 0.9386 0.113 Uiso 1 1 calc R . .
C17 C 0.72264(18) 0.6833(4) 0.8619(7) 0.0901(17) Uani 1 1 d . . .
H17A H 0.7131 0.7052 0.9697 0.108 Uiso 1 1 calc R . .
C18 C 0.69860(15) 0.6566(4) 0.7250(7) 0.0827(16) Uani 1 1 d . . .
C19 C 0.66167(17) 0.6568(4) 0.7421(7) 0.0887(16) Uani 1 1 d . . .
H19A H 0.6514 0.6745 0.8515 0.106 Uiso 1 1 calc R . .
C20 C 0.63939(15) 0.6320(4) 0.6051(7) 0.0860(17) Uani 1 1 d . . .
H20A H 0.6142 0.6323 0.6227 0.103 Uiso 1 1 calc R . .
C21 C 0.71324(14) 0.6272(4) 0.5606(7) 0.0776(15) Uani 1 1 d . . .
C22 C 0.75092(15) 0.6228(4) 0.5435(7) 0.0797(14) Uani 1 1 d . . .
C23 C 0.5000 0.5085(4) 0.3726(9) 0.0549(15) Uani 1 2 d S . .
H23A H 0.5000 0.4514 0.4142 0.066 Uiso 1 2 calc SR . .
C24 C 0.5000 0.6812(4) 0.2481(10) 0.078(2) Uani 1 2 d S . .
H24A H 0.5000 0.7383 0.2062 0.093 Uiso 1 2 calc SR . .
O25 O 0.57829(10) 0.6922(2) 0.0870(5) 0.0924(12) Uani 1 1 d . . .
C26 C 0.57702(15) 0.7439(3) 0.3852(7) 0.0826(15) Uani 1 1 d . . .
C27 C 0.56432(19) 0.7438(4) 0.5574(8) 0.109(2) Uani 1 1 d . . .
H27A H 0.5494 0.6983 0.5950 0.130 Uiso 1 1 calc R . .
C28 C 0.5726(2) 0.8082(4) 0.6782(10) 0.125(3) Uani 1 1 d . . .
H28A H 0.5637 0.8077 0.7966 0.150 Uiso 1 1 calc R . .
C29 C 0.5941(2) 0.8720(4) 0.6173(10) 0.117(2) Uani 1 1 d . . .
F29 F 0.60333(15) 0.9363(3) 0.7338(7) 0.1566(18) Uani 1 1 d . . .
C30 C 0.6068(2) 0.8759(4) 0.4484(10) 0.110(2) Uani 1 1 d . . .
H30A H 0.6212 0.9224 0.4111 0.132 Uiso 1 1 calc R . .
C31 C 0.59836(15) 0.8112(3) 0.3317(9) 0.0927(18) Uani 1 1 d . . .
H31A H 0.6073 0.8129 0.2135 0.111 Uiso 1 1 calc R . .
O40 O 0.5216(5) 0.8641(11) 1.009(3) 0.104(6) Uiso 0.223(4) 1 d P . 1
O40' O 0.5000 0.9821(12) 1.011(3) 0.128(8) Uiso 0.350(13) 2 d SPU A 2
O40" O 0.5000 1.0783(19) 0.971(4) 0.112(11) Uiso 0.204(13) 2 d SPU B 3

loop_
_atom_site_aniso_label
_atom_site_aniso_U_11
_atom_site_aniso_U_22
_atom_site_aniso_U_33
_atom_site_aniso_U_23
_atom_site_aniso_U_13
_atom_site_aniso_U_12
N1 0.070(2) 0.077(3) 0.063(2) -0.001(2) 0.010(2) -0.021(2)
C2 0.068(3) 0.072(3) 0.047(3) -0.005(2) 0.007(2) -0.015(3)
O2 0.0526(17) 0.074(2) 0.083(2) 0.0083(19) 0.0101(16) 0.0031(16)
C3 0.058(3) 0.060(3) 0.058(3) 0.000(2) 0.006(2) -0.006(2)
C4 0.088(4) 0.060(3) 0.064(3) -0.001(2) 0.003(3) -0.010(3)
C5 0.103(4) 0.073(3) 0.075(4) 0.007(3) 0.007(3) -0.034(3)
C6 0.073(3) 0.102(4) 0.068(3) -0.012(3) 0.007(3) -0.039(3)
C7 0.084(4) 0.086(3) 0.054(3) 0.001(3) 0.009(3) -0.037(3)
C8 0.081(4) 0.091(3) 0.050(3) -0.001(3) 0.007(3) -0.038(3)
C9 0.087(4) 0.107(4) 0.060(3) -0.005(3) 0.004(3) -0.040(3)
C10 0.081(4) 0.118(5) 0.074(4) -0.011(3) 0.013(3) -0.046(3)
C11 0.077(4) 0.099(4) 0.079(4) 0.005(3) 0.003(3) -0.039(3)
C12 0.085(4) 0.111(4) 0.108(5) -0.005(4) 0.012(4) -0.034(3)
C13 0.073(4) 0.143(5) 0.109(5) -0.017(5) 0.001(4) -0.030(4)
C14 0.076(4) 0.127(5) 0.106(6) 0.002(4) -0.011(4) -0.036(4)
C15 0.091(5) 0.107(4) 0.068(4) -0.001(3) -0.009(3) -0.028(3)
C16 0.102(5) 0.105(4) 0.075(4) -0.007(3) -0.014(4) -0.045(3)
C17 0.116(5) 0.095(4) 0.059(3) -0.010(3) -0.001(3) -0.035(3)
C18 0.081(4) 0.106(4) 0.061(3) -0.004(3) 0.006(3) -0.041(3)
C19 0.107(5) 0.109(4) 0.050(3) -0.003(3) 0.013(3) -0.025(4)
C20 0.083(4) 0.108(4) 0.068(3) -0.008(3) 0.007(3) -0.039(3)
C21 0.084(4) 0.090(3) 0.058(3) -0.005(3) 0.008(3) -0.036(3)
C22 0.081(4) 0.094(3) 0.064(3) 0.009(3) 0.004(3) -0.034(3)
C23 0.050(3) 0.057(3) 0.058(4) -0.008(3) 0.000 0.000
C24 0.118(7) 0.058(4) 0.057(4) 0.003(3) 0.000 0.000
O25 0.121(3) 0.094(3) 0.063(2) 0.0074(18) 0.009(2) -0.040(2)
C26 0.110(4) 0.077(3) 0.061(3) -0.003(3) 0.001(3) -0.026(3)
C27 0.159(6) 0.090(4) 0.077(4) -0.008(3) 0.010(4) -0.042(4)
C28 0.192(7) 0.094(5) 0.089(5) -0.021(4) 0.001(5) -0.042(5)
C29 0.172(7) 0.089(5) 0.090(5) -0.038(4) 0.002(5) -0.041(5)
F29 0.207(5) 0.120(3) 0.143(4) -0.051(3) -0.007(3) -0.040(3)
C30 0.140(6) 0.083(4) 0.109(6) -0.005(4) -0.002(5) -0.037(4)
C31 0.117(4) 0.071(3) 0.090(4) -0.001(3) 0.002(4) -0.039(3)

loop_
_atom_type_symbol
_atom_type_description
_atom_type_scat_dispersion_real
_atom_type_scat_dispersion_imag
_atom_type_scat_source
C C 0.0181 0.0091 'International Tables Vol C Tables 4.2.6.8 and 6.1.1.4'
H H 0.0000 0.0000 'International Tables Vol C Tables 4.2.6.8 and 6.1.1.4'
N N 0.0311 0.0180 'International Tables Vol C Tables 4.2.6.8 and 6.1.1.4'
O O 0.0492 0.0322 'International Tables Vol C Tables 4.2.6.8 and 6.1.1.4'
F F 0.0727 0.0534 'International Tables Vol C Tables 4.2.6.8 and 6.1.1.4'

loop_
_geom_angle_atom_site_label_1
_geom_angle_atom_site_label_2
_geom_angle_atom_site_label_3
_geom_angle
_geom_angle_site_symmetry_1
C2 N1 C6 121.4(4) .
C2 N1 C5 113.0(4) .
C6 N1 C5 123.6(4) .
O2 C2 N1 124.9(4) .
O2 C2 C3 128.0(4) .
N1 C2 C3 107.1(4) .
C4 C3 C23 122.1(5) .
C4 C3 C2 108.9(4) .
C23 C3 C2 129.0(4) .
C3 C4 C24 123.0(5) .
C3 C4 C5 110.1(5) .
C24 C4 C5 126.9(4) .
O25 C5 N1 109.9(5) .
O25 C5 C26 109.1(4) .
N1 C5 C26 111.4(5) .
O25 C5 C4 112.5(5) .
N1 C5 C4 100.7(4) .
C26 C5 C4 113.0(5) .
N1 C6 C7 116.0(4) .
C20 C7 C8 119.3(5) .
C20 C7 C6 122.1(5) .
C8 C7 C6 118.6(4) .
C21 C8 C7 119.4(4) .
C21 C8 C9 117.3(5) .
C7 C8 C9 123.3(4) .
C10 C9 C8 121.7(5) .
C9 C10 C11 122.5(5) .
C12 C11 C10 123.0(6) .
C12 C11 C22 119.0(5) .
C10 C11 C22 118.0(5) .
C11 C12 C13 119.8(7) .
C14 C13 C12 120.8(6) .
C13 C14 C15 122.2(6) .
C14 C15 C16 123.6(6) .
C14 C15 C22 119.1(6) .
C16 C15 C22 117.3(5) .
C17 C16 C15 122.0(5) .
C16 C17 C18 122.1(6) .
C19 C18 C21 117.5(5) .
C19 C18 C17 124.0(5) .
C21 C18 C17 118.5(5) .
C20 C19 C18 122.1(5) .
C7 C20 C19 121.2(5) .
C8 C21 C22 121.3(5) .
C8 C21 C18 120.3(5) .
C22 C21 C18 118.4(5) .
C21 C22 C15 121.6(5) .
C21 C22 C11 119.3(5) .
C15 C22 C11 119.1(5) .
C3 C23 C3 115.2(6) 4_655
C4 C24 C4 114.6(6) 4_655
C27 C26 C31 118.1(5) .
C27 C26 C5 120.0(5) .
C31 C26 C5 121.7(5) .
C26 C27 C28 122.3(6) .
C29 C28 C27 116.4(7) .
C30 C29 C28 123.5(6) .
C30 C29 F29 118.4(6) .
C28 C29 F29 118.1(7) .
C29 C30 C31 119.0(6) .
C30 C31 C26 120.6(6) .

loop_
_geom_bond_atom_site_label_1
_geom_bond_atom_site_label_2
_geom_bond_distance
_geom_bond_site_symmetry_2
N1 C2 1.359(6) .
N1 C6 1.475(6) .
N1 C5 1.499(7) .
C2 O2 1.235(5) .
C2 C3 1.482(6) .
C3 C4 1.380(6) .
C3 C23 1.386(5) .
C4 C24 1.382(6) .
C4 C5 1.526(7) .
C5 O25 1.418(7) .
C5 C26 1.508(7) .
C6 C7 1.515(7) .
C7 C20 1.373(7) .
C7 C8 1.412(7) .
C8 C21 1.411(6) .
C8 C9 1.448(7) .
C9 C10 1.322(8) .
C10 C11 1.423(8) .
C11 C12 1.400(8) .
C11 C22 1.432(8) .
C12 C13 1.411(9) .
C13 C14 1.351(9) .
C14 C15 1.378(9) .
C15 C16 1.414(9) .
C15 C22 1.432(7) .
C16 C17 1.337(8) .
C17 C18 1.428(7) .
C18 C19 1.385(8) .
C18 C21 1.428(7) .
C19 C20 1.380(7) .
C21 C22 1.415(7) .
C23 C3 1.386(5) 4_655
C24 C4 1.382(6) 4_655
C26 C27 1.379(8) .
C26 C31 1.383(7) .
C27 C28 1.394(8) .
C28 C29 1.365(9) .
C29 C30 1.356(9) .
C29 F29 1.379(7) .
C30 C31 1.378(8) .
O40 O40 1.61(3) 4_655
